data_2232843
loop_
_publ_author_name
'Hyun, Min Young'
'Kim, Pan-Gi'
'Kim, Cheal'
'Kim, Youngmee'

_publ_section_title
;
 <i>catena</i>-Poly[[bis(2,4-dichlorobenzoato)bis(methanol-\k<i>O</i>)cobalt(II)]-\m-4,4'-bipyridine-\k^2^<i>N</i>:<i>N</i>']
;
_journal_coeditor_code LH5365
_journal_issue 12
_journal_name_full 'Acta Crystallographica Section E'
_journal_page_first m1705
_journal_paper_doi 10.1107/S1600536811046149
_journal_volume 67
_journal_year 2011
_chemical_formula_iupac '[Co (C7 H3 Cl2 O2)2 (C10 H8 N2) (C H4 O)2]'
_chemical_formula_moiety 'C26 H22 Cl4 Co N2 O6'
_chemical_formula_sum 'C26 H22 Cl4 Co N2 O6'
_chemical_formula_weight 659.19
_chemical_name_systematic
;
<i>catena</i>-Poly[[bis(2,4-dichlorobenzoato)bis(methanol-
\k<i>O</i>)cobalt(II)]-\m-4,4'-bipyridine-\k^2^<i>N</i>:<i>N</i>']
;
_space_group_IT_number 15
_symmetry_cell_setting monoclinic
_symmetry_space_group_name_Hall '-C 2yc'
_symmetry_space_group_name_H-M 'C 1 2/c 1'
_atom_sites_solution_hydrogens geom
_atom_sites_solution_primary direct
_atom_sites_solution_secondary difmap
_audit_creation_method SHELXTL
_cell_angle_alpha 90.00
_cell_angle_beta 127.4790(10)
_cell_angle_gamma 90.00
_cell_formula_units_Z 4
_cell_length_a 20.8405(16)
_cell_length_b 11.4228(9)
_cell_length_c 15.0728(12)
_cell_measurement_reflns_used 2248
_cell_measurement_temperature 288(2)
_cell_measurement_theta_max 25.16
_cell_measurement_theta_min 2.25
_cell_volume 2847.5(4)
_computing_cell_refinement 'SAINT (Bruker, 1997)'
_computing_data_collection 'SMART (Bruker, 1997)'
_computing_data_reduction 'SAINT (Bruker, 1997)'
_computing_molecular_graphics 'SHELXTL (Sheldrick, 2008)'
_computing_publication_material 'SHELXTL (Sheldrick, 2008)'
_computing_structure_refinement 'SHELXL97 (Sheldrick, 2008)'
_computing_structure_solution 'SHELXS97 (Sheldrick, 2008)'
_diffrn_ambient_temperature 288(2)
_diffrn_measured_fraction_theta_full 0.997
_diffrn_measured_fraction_theta_max 0.997
_diffrn_measurement_device_type 'Bruker SMART CCD'
_diffrn_measurement_method '\f and \w scans'
_diffrn_radiation_monochromator graphite
_diffrn_radiation_source 'fine-focus sealed tube'
_diffrn_radiation_type MoK\a
_diffrn_radiation_wavelength 0.71073
_diffrn_reflns_av_R_equivalents 0.0258
_diffrn_reflns_av_sigmaI/netI 0.0322
_diffrn_reflns_limit_h_max 18
_diffrn_reflns_limit_h_min -25
_diffrn_reflns_limit_k_max 14
_diffrn_reflns_limit_k_min -11
_diffrn_reflns_limit_l_max 18
_diffrn_reflns_limit_l_min -18
_diffrn_reflns_number 7806
_diffrn_reflns_theta_full 26.00
_diffrn_reflns_theta_max 26.00
_diffrn_reflns_theta_min 2.17
_diffrn_standards_number 0
_exptl_absorpt_coefficient_mu 1.021
_exptl_absorpt_correction_T_max 0.970
_exptl_absorpt_correction_T_min 0.907
_exptl_absorpt_correction_type multi-scan
_exptl_absorpt_process_details '(SADABS; Bruker, 1997)'
_exptl_crystal_colour orange
_exptl_crystal_density_diffrn 1.538
_exptl_crystal_density_method 'not measured'
_exptl_crystal_description plate
_exptl_crystal_F_000 1340
_exptl_crystal_size_max 0.10
_exptl_crystal_size_mid 0.08
_exptl_crystal_size_min 0.03
_refine_diff_density_max 0.459
_refine_diff_density_min -0.450
_refine_ls_extinction_method none
_refine_ls_goodness_of_fit_ref 1.058
_refine_ls_hydrogen_treatment mixed
_refine_ls_matrix_type full
_refine_ls_number_parameters 184
_refine_ls_number_reflns 2801
_refine_ls_number_restraints 0
_refine_ls_restrained_S_all 1.058
_refine_ls_R_factor_all 0.0484
_refine_ls_R_factor_gt 0.0350
_refine_ls_shift/su_max 0.000
_refine_ls_shift/su_mean 0.000
_refine_ls_structure_factor_coef Fsqd
_refine_ls_weighting_details 'calc w=1/[\s^2^(Fo^2^)+(0.0539P)^2^+0.1950P] where P=(Fo^2^+2Fc^2^)/3'
_refine_ls_weighting_scheme calc
_refine_ls_wR_factor_gt 0.0859
_refine_ls_wR_factor_ref 0.0921
_reflns_number_gt 2178
_reflns_number_total 2801
_reflns_threshold_expression I>2\s(I)
_cod_data_source_file lh5365.cif
_cod_data_source_block I
_cod_original_sg_symbol_H-M 'C 2/c'
_cod_database_code 2232843
_cod_database_fobs_code 2232843

loop_
_symmetry_equiv_pos_as_xyz
'x, y, z'
'-x, y, -z+1/2'
'x+1/2, y+1/2, z'
'-x+1/2, y+1/2, -z+1/2'
'-x, -y, -z'
'x, -y, z-1/2'
'-x+1/2, -y+1/2, -z'
'x+1/2, -y+1/2, z-1/2'

loop_
_atom_site_type_symbol
_atom_site_label
_atom_site_fract_x
_atom_site_fract_y
_atom_site_fract_z
_atom_site_U_iso_or_equiv
_atom_site_adp_type
_atom_site_calc_flag
_atom_site_refinement_flags
_atom_site_occupancy
_atom_site_symmetry_multiplicity
Co Co1 0.0000 0.25358(3) 0.2500 0.03212(14) Uani d S 1 2
Cl Cl1 0.14268(5) 0.07781(6) 0.63891(6) 0.0674(2) Uani d . 1 1
Cl Cl2 0.27648(5) 0.39785(8) 0.96582(5) 0.0778(3) Uani d . 1 1
N N11 0.0000 0.06476(19) 0.2500 0.0357(6) Uani d S 1 2
N N12 0.0000 0.44441(19) 0.2500 0.0348(5) Uani d S 1 2
O O1 0.06270(9) 0.25755(11) 0.42246(12) 0.0390(4) Uani d . 1 1
O O2 -0.03520(12) 0.28061(19) 0.44020(14) 0.0718(6) Uani d . 1 1
O O3 0.11240(11) 0.25907(14) 0.27604(15) 0.0460(4) Uani d . 1 1
H H3O 0.1016(17) 0.262(2) 0.222(2) 0.051(9) Uiso d . 1 1
C C1 0.03654(15) 0.27797(18) 0.47722(18) 0.0402(5) Uani d . 1 1
C C2 0.09941(13) 0.30634(19) 0.60010(16) 0.0371(5) Uani d . 1 1
C C3 0.14937(15) 0.2225(2) 0.67935(19) 0.0435(5) Uani d . 1 1
C C4 0.20443(15) 0.2499(2) 0.79167(19) 0.0510(6) Uani d . 1 1
H H4 0.2371 0.1923 0.8439 0.061 Uiso calc R 1 1
C C5 0.20962(14) 0.3633(2) 0.82401(18) 0.0484(6) Uani d . 1 1
C C6 0.16244(15) 0.4504(2) 0.74806(19) 0.0485(6) Uani d . 1 1
H H6 0.1674 0.5274 0.7714 0.058 Uiso calc R 1 1
C C7 0.10782(15) 0.42101(19) 0.63699(18) 0.0444(5) Uani d . 1 1
H H7 0.0757 0.4793 0.5852 0.053 Uiso calc R 1 1
C C11 0.01623(14) 0.00268(18) 0.33700(17) 0.0405(5) Uani d . 1 1
H H11 0.0275 0.0434 0.3985 0.049 Uiso calc R 1 1
C C12 0.01723(14) -0.11759(17) 0.34075(17) 0.0376(5) Uani d . 1 1
H H12 0.0293 -0.1563 0.4036 0.045 Uiso calc R 1 1
C C13 0.0000 -0.1806(2) 0.2500 0.0310(6) Uani d S 1 2
C C14 0.0000 0.6896(2) 0.2500 0.0315(6) Uani d S 1 2
C C15 0.05524(13) 0.62607(17) 0.34646(17) 0.0373(5) Uani d . 1 1
H H15 0.0929 0.6646 0.4135 0.045 Uiso calc R 1 1
C C16 0.05389(14) 0.50533(17) 0.34212(17) 0.0371(5) Uani d . 1 1
H H16 0.0926 0.4643 0.4069 0.045 Uiso calc R 1 1
C C31 0.17939(16) 0.1836(3) 0.3450(2) 0.0693(8) Uani d . 1 1
H H31A 0.1901 0.1756 0.4163 0.104 Uiso calc R 1 1
H H31B 0.2260 0.2159 0.3553 0.104 Uiso calc R 1 1
H H31C 0.1675 0.1081 0.3101 0.104 Uiso calc R 1 1

loop_
_atom_site_aniso_label
_atom_site_aniso_U_11
_atom_site_aniso_U_22
_atom_site_aniso_U_33
_atom_site_aniso_U_12
_atom_site_aniso_U_13
_atom_site_aniso_U_23
Co1 0.0505(3) 0.0178(2) 0.0336(2) 0.000 0.0284(2) 0.000
Cl1 0.0934(6) 0.0445(4) 0.0610(4) 0.0235(3) 0.0453(4) 0.0071(3)
Cl2 0.0728(5) 0.0986(6) 0.0369(3) -0.0283(4) 0.0205(3) -0.0094(3)
N11 0.0521(16) 0.0194(11) 0.0377(13) 0.000 0.0284(12) 0.000
N12 0.0500(15) 0.0205(11) 0.0388(13) 0.000 0.0297(13) 0.000
O1 0.0572(10) 0.0299(8) 0.0362(8) 0.0037(6) 0.0316(8) 0.0000(6)
O2 0.0524(12) 0.1249(18) 0.0406(9) -0.0081(11) 0.0295(9) -0.0142(10)
O3 0.0547(11) 0.0452(10) 0.0403(9) 0.0037(7) 0.0300(9) 0.0038(8)
C1 0.0570(15) 0.0313(11) 0.0366(11) 0.0005(10) 0.0307(11) 0.0008(9)
C2 0.0437(13) 0.0391(12) 0.0339(11) 0.0010(9) 0.0264(10) 0.0003(9)
C3 0.0518(14) 0.0432(13) 0.0419(12) 0.0055(10) 0.0318(12) 0.0015(10)
C4 0.0486(14) 0.0614(17) 0.0392(12) 0.0100(12) 0.0248(12) 0.0124(11)
C5 0.0432(13) 0.0651(17) 0.0337(11) -0.0109(12) 0.0218(11) -0.0053(11)
C6 0.0557(15) 0.0466(14) 0.0466(13) -0.0100(11) 0.0328(13) -0.0094(11)
C7 0.0527(14) 0.0390(13) 0.0375(11) 0.0002(10) 0.0254(11) 0.0000(10)
C11 0.0641(15) 0.0230(10) 0.0391(11) -0.0017(10) 0.0339(11) -0.0033(8)
C12 0.0562(14) 0.0230(10) 0.0380(11) -0.0015(9) 0.0310(11) 0.0021(8)
C13 0.0333(16) 0.0207(14) 0.0385(15) 0.000 0.0216(14) 0.000
C14 0.0419(17) 0.0203(14) 0.0406(15) 0.000 0.0294(14) 0.000
C15 0.0468(13) 0.0254(10) 0.0363(11) -0.0033(9) 0.0235(11) -0.0022(8)
C16 0.0470(13) 0.0236(10) 0.0385(11) 0.0027(9) 0.0249(11) 0.0041(9)
C31 0.0593(18) 0.074(2) 0.0657(18) 0.0147(15) 0.0335(16) 0.0082(15)

loop_
_atom_type_symbol
_atom_type_description
_atom_type_scat_dispersion_real
_atom_type_scat_dispersion_imag
_atom_type_scat_source
C C 0.0033 0.0016 'International Tables Vol C Tables 4.2.6.8 and 6.1.1.4'
H H 0.0000 0.0000 'International Tables Vol C Tables 4.2.6.8 and 6.1.1.4'
N N 0.0061 0.0033 'International Tables Vol C Tables 4.2.6.8 and 6.1.1.4'
O O 0.0106 0.0060 'International Tables Vol C Tables 4.2.6.8 and 6.1.1.4'
Cl Cl 0.1484 0.1585 'International Tables Vol C Tables 4.2.6.8 and 6.1.1.4'
Co Co 0.3494 0.9721 'International Tables Vol C Tables 4.2.6.8 and 6.1.1.4'

loop_
_geom_angle_atom_site_label_1
_geom_angle_atom_site_label_2
_geom_angle_atom_site_label_3
_geom_angle_site_symmetry_1
_geom_angle_site_symmetry_3
_geom_angle
O1 Co1 O1 . 2 177.51(7)
O1 Co1 O3 . 2 90.79(6)
O1 Co1 O3 2 2 89.13(6)
O1 Co1 O3 . . 89.13(6)
O1 Co1 O3 2 . 90.79(6)
O3 Co1 O3 2 . 176.63(9)
O1 Co1 N11 . . 91.25(4)
O1 Co1 N11 2 . 91.25(4)
O3 Co1 N11 2 . 91.69(4)
O3 Co1 N11 . . 91.69(4)
O1 Co1 N12 . . 88.75(4)
O1 Co1 N12 2 . 88.75(4)
O3 Co1 N12 2 . 88.31(4)
O3 Co1 N12 . . 88.31(4)
N11 Co1 N12 . . 180.0
C11 N11 C11 . 2 116.1(2)
C11 N11 Co1 . . 121.94(12)
C11 N11 Co1 2 . 121.94(12)
C16 N12 C16 2 . 117.0(2)
C16 N12 Co1 2 . 121.47(12)
C16 N12 Co1 . . 121.48(12)
C1 O1 Co1 . . 129.08(15)
C31 O3 Co1 . . 126.90(17)
C31 O3 H3O . . 111(2)
Co1 O3 H3O . . 104(2)
O2 C1 O1 . . 126.6(2)
O2 C1 C2 . . 117.03(19)
O1 C1 C2 . . 116.4(2)
C3 C2 C7 . . 117.4(2)
C3 C2 C1 . . 122.9(2)
C7 C2 C1 . . 119.63(19)
C2 C3 C4 . . 121.9(2)
C2 C3 Cl1 . . 119.86(18)
C4 C3 Cl1 . . 118.28(18)
C5 C4 C3 . . 118.5(2)
C5 C4 H4 . . 120.7
C3 C4 H4 . . 120.7
C4 C5 C6 . . 121.8(2)
C4 C5 Cl2 . . 118.86(19)
C6 C5 Cl2 . . 119.32(19)
C7 C6 C5 . . 118.7(2)
C7 C6 H6 . . 120.7
C5 C6 H6 . . 120.7
C6 C7 C2 . . 121.7(2)
C6 C7 H7 . . 119.2
C2 C7 H7 . . 119.2
N11 C11 C12 . . 123.88(19)
N11 C11 H11 . . 118.1
C12 C11 H11 . . 118.1
C11 C12 C13 . . 119.34(19)
C11 C12 H12 . . 120.3
C13 C12 H12 . . 120.3
C12 C13 C12 . 2 117.4(2)
C12 C13 C14 . 1_545 121.28(12)
C12 C13 C14 2 1_545 121.28(12)
C15 C14 C15 . 2 117.0(2)
C15 C14 C13 . 1_565 121.48(12)
C15 C14 C13 2 1_565 121.48(12)
C16 C15 C14 . . 119.49(19)
C16 C15 H15 . . 120.3
C14 C15 H15 . . 120.3
N12 C16 C15 . . 123.4(2)
N12 C16 H16 . . 118.3
C15 C16 H16 . . 118.3
O3 C31 H31A . . 109.5
O3 C31 H31B . . 109.5
H31A C31 H31B . . 109.5
O3 C31 H31C . . 109.5
H31A C31 H31C . . 109.5
H31B C31 H31C . . 109.5

loop_
_geom_bond_atom_site_label_1
_geom_bond_atom_site_label_2
_geom_bond_site_symmetry_2
_geom_bond_distance
Co1 O1 . 2.0816(14)
Co1 O1 2 2.0816(14)
Co1 O3 2 2.1274(18)
Co1 O3 . 2.1275(18)
Co1 N11 . 2.157(2)
Co1 N12 . 2.180(2)
Cl1 C3 . 1.738(2)
Cl2 C5 . 1.744(2)
N11 C11 . 1.341(2)
N11 C11 2 1.341(2)
N12 C16 2 1.333(2)
N12 C16 . 1.333(2)
O1 C1 . 1.257(3)
O2 C1 . 1.238(3)
O3 C31 . 1.417(3)
O3 H3O . 0.70(3)
C1 C2 . 1.516(3)
C2 C3 . 1.384(3)
C2 C7 . 1.392(3)
C3 C4 . 1.384(3)
C4 C5 . 1.366(3)
C4 H4 . 0.9300
C5 C6 . 1.377(3)
C6 C7 . 1.375(3)
C6 H6 . 0.9300
C7 H7 . 0.9300
C11 C12 . 1.375(3)
C11 H11 . 0.9300
C12 C13 . 1.386(2)
C12 H12 . 0.9300
C13 C12 2 1.386(2)
C13 C14 1_545 1.484(4)
C14 C15 . 1.389(2)
C14 C15 2 1.389(2)
C14 C13 1_565 1.484(4)
C15 C16 . 1.380(3)
C15 H15 . 0.9300
C16 H16 . 0.9300
C31 H31A . 0.9600
C31 H31B . 0.9600
C31 H31C . 0.9600

loop_
_geom_hbond_atom_site_label_D
_geom_hbond_atom_site_label_H
_geom_hbond_atom_site_label_A
_geom_hbond_site_symmetry_A
_geom_hbond_distance_DH
_geom_hbond_distance_HA
_geom_hbond_distance_DA
_geom_hbond_angle_DHA
O3 H3O O2 2 0.70(3) 1.96(3) 2.625(2) 160(3)

loop_
_geom_torsion_atom_site_label_1
_geom_torsion_atom_site_label_2
_geom_torsion_atom_site_label_3
_geom_torsion_atom_site_label_4
_geom_torsion_site_symmetry_1
_geom_torsion_site_symmetry_4
_geom_torsion
O1 Co1 N11 C11 . . 16.24(13)
O1 Co1 N11 C11 2 . -163.76(13)
O3 Co1 N11 C11 2 . -74.59(13)
O3 Co1 N11 C11 . . 105.41(13)
O1 Co1 N11 C11 . 2 -163.75(13)
O1 Co1 N11 C11 2 2 16.24(13)
O3 Co1 N11 C11 2 2 105.41(13)
O3 Co1 N11 C11 . 2 -74.58(13)
O1 Co1 N12 C16 . 2 -158.24(11)
O1 Co1 N12 C16 2 2 21.76(11)
O3 Co1 N12 C16 2 2 -67.41(12)
O3 Co1 N12 C16 . 2 112.59(12)
O1 Co1 N12 C16 . . 21.76(11)
O1 Co1 N12 C16 2 . -158.24(11)
O3 Co1 N12 C16 2 . 112.59(12)
O3 Co1 N12 C16 . . -67.41(12)
O3 Co1 O1 C1 2 . -11.09(17)
O3 Co1 O1 C1 . . 165.54(17)
N11 Co1 O1 C1 . . -102.79(16)
N12 Co1 O1 C1 . . 77.21(16)
O1 Co1 O3 C31 . . 52.8(2)
O1 Co1 O3 C31 2 . -129.7(2)
N11 Co1 O3 C31 . . -38.4(2)
N12 Co1 O3 C31 . . 141.6(2)
Co1 O1 C1 O2 . . 13.4(3)
Co1 O1 C1 C2 . . -164.25(13)
O2 C1 C2 C3 . . 107.7(3)
O1 C1 C2 C3 . . -74.4(3)
O2 C1 C2 C7 . . -71.7(3)
O1 C1 C2 C7 . . 106.2(2)
C7 C2 C3 C4 . . 1.6(3)
C1 C2 C3 C4 . . -177.7(2)
C7 C2 C3 Cl1 . . -179.46(17)
C1 C2 C3 Cl1 . . 1.2(3)
C2 C3 C4 C5 . . -0.7(4)
Cl1 C3 C4 C5 . . -179.63(19)
C3 C4 C5 C6 . . -0.7(4)
C3 C4 C5 Cl2 . . 177.98(18)
C4 C5 C6 C7 . . 1.1(4)
Cl2 C5 C6 C7 . . -177.58(18)
C5 C6 C7 C2 . . -0.1(4)
C3 C2 C7 C6 . . -1.2(3)
C1 C2 C7 C6 . . 178.2(2)
C11 N11 C11 C12 2 . 0.28(17)
Co1 N11 C11 C12 . . -179.71(17)
N11 C11 C12 C13 . . -0.6(3)
C11 C12 C13 C12 . 2 0.27(16)
C11 C12 C13 C14 . 1_545 -179.74(16)
C15 C14 C15 C16 2 . 1.09(14)
C13 C14 C15 C16 1_565 . -178.90(14)
C16 N12 C16 C15 2 . 1.19(15)
Co1 N12 C16 C15 . . -178.81(15)
C14 C15 C16 N12 . . -2.4(3)
